data_7707322
loop_
_publ_author_name
'Dutta, Debarpan'
'Maity, Suvendu'
'Kundu, Suman'
'Ghosh, Prasanta'

_publ_section_title
;
 Mixed-valence di-ruthenium(II,III) complexes of redox non-innocent
 <i>N</i>-aryl-<i>o</i>-phenylenediamine derivatives.
;
_journal_issue 22
_journal_name_full 'Dalton transactions (Cambridge, England : 2003)'
_journal_page_first 7791
_journal_page_last 7803
_journal_paper_doi 10.1039/d1dt00779c
_journal_volume 50
_journal_year 2021
_chemical_formula_sum 'C48 H41 Cl5 N4 O3 P2 Ru2'
_chemical_formula_weight 1163.18
_space_group_crystal_system triclinic
_space_group_IT_number 2
_space_group_name_Hall '-P 1'
_space_group_name_H-M_alt 'P -1'
_atom_sites_solution_hydrogens geom
_audit_creation_method SHELXL-2014/7
_audit_update_record
;
2020-12-17 deposited with the CCDC.	2021-05-05 downloaded from the CCDC.
;
_cell_angle_alpha 87.976(3)
_cell_angle_beta 88.366(3)
_cell_angle_gamma 84.158(3)
_cell_formula_units_Z 2
_cell_length_a 9.4309(8)
_cell_length_b 13.1135(11)
_cell_length_c 19.2559(17)
_cell_measurement_reflns_used 9790
_cell_measurement_temperature 293(2)
_cell_measurement_theta_max 28.53
_cell_measurement_theta_min 2.99
_cell_volume 2366.8(4)
_computing_cell_refinement 'Bruker SAINT'
_computing_data_collection 'Bruker APEX2'
_computing_data_reduction 'Bruker SAINT'
_computing_molecular_graphics 'Bruker SHELXTL'
_computing_publication_material 'Bruker SHELXTL'
_computing_structure_refinement 'SHELXL-2014 (Sheldrick 2014)'
_computing_structure_solution 'SHELXS-97 (Sheldrick 2008)'
_diffrn_ambient_temperature 293(2)
_diffrn_measured_fraction_theta_full 0.959
_diffrn_measured_fraction_theta_max 0.959
_diffrn_measurement_device_type 'Bruker APEX-II CCD'
_diffrn_measurement_method '\f and \w scans'
_diffrn_radiation_type MoK\a
_diffrn_radiation_wavelength 0.71073
_diffrn_reflns_av_R_equivalents 0.0404
_diffrn_reflns_av_unetI/netI 0.0416
_diffrn_reflns_Laue_measured_fraction_full 0.959
_diffrn_reflns_Laue_measured_fraction_max 0.959
_diffrn_reflns_limit_h_max 11
_diffrn_reflns_limit_h_min -11
_diffrn_reflns_limit_k_max 15
_diffrn_reflns_limit_k_min -15
_diffrn_reflns_limit_l_max 22
_diffrn_reflns_limit_l_min -21
_diffrn_reflns_number 22765
_diffrn_reflns_point_group_measured_fraction_full 0.959
_diffrn_reflns_point_group_measured_fraction_max 0.959
_diffrn_reflns_theta_full 24.999
_diffrn_reflns_theta_max 24.999
_diffrn_reflns_theta_min 2.800
_diffrn_source Mo
_exptl_absorpt_coefficient_mu 1.035
_exptl_absorpt_correction_T_max 0.802
_exptl_absorpt_correction_T_min 0.726
_exptl_absorpt_correction_type multi-scan
_exptl_absorpt_process_details 'APEX2 (Bruker AXS Inc. 2007)'
_exptl_crystal_colour black
_exptl_crystal_density_diffrn 1.632
_exptl_crystal_description block
_exptl_crystal_F_000 1168
_exptl_crystal_size_max 0.34
_exptl_crystal_size_mid 0.25
_exptl_crystal_size_min 0.22
_refine_diff_density_max 1.910
_refine_diff_density_min -1.821
_refine_diff_density_rms 0.167
_refine_ls_extinction_coef 0.0043(6)
_refine_ls_extinction_expression Fc^*^=kFc[1+0.001xFc^2^\l^3^/sin(2\q)]^-1/4^
_refine_ls_extinction_method 'SHELXL-2014/7 (Sheldrick 2014'
_refine_ls_goodness_of_fit_ref 1.171
_refine_ls_hydrogen_treatment constr
_refine_ls_matrix_type full
_refine_ls_number_parameters 579
_refine_ls_number_reflns 7992
_refine_ls_number_restraints 0
_refine_ls_restrained_S_all 1.171
_refine_ls_R_factor_all 0.0901
_refine_ls_R_factor_gt 0.0764
_refine_ls_shift/su_max 0.000
_refine_ls_shift/su_mean 0.000
_refine_ls_structure_factor_coef Fsqd
_refine_ls_weighting_details 'w=1/[\s^2^(Fo^2^)+37.4027P] where P=(Fo^2^+2Fc^2^)/3'
_refine_ls_weighting_scheme calc
_refine_ls_wR_factor_gt 0.1695
_refine_ls_wR_factor_ref 0.1796
_reflns_Friedel_coverage 0.000
_reflns_number_gt 6882
_reflns_number_total 7992
_reflns_threshold_expression 'I > 2\s(I)'
_cod_data_source_file d1dt00779c2.cif
_cod_data_source_block 295RKMRu_0m_a
_cod_depositor_comments 'Adding full bibliography for 7707320--7707323.cif.'
_cod_database_code 7707322
_shelx_shelxl_version_number 2014/7
_shelx_space_group_comment
;
The symmetry employed for this shelxl refinement is uniquely defined
by the following loop, which should always be used as a source of
symmetry information in preference to the above space-group names.
They are only intended as comments.
;

loop_
_space_group_symop_operation_xyz
'x, y, z'
'-x, -y, -z'

loop_
_atom_site_label
_atom_site_type_symbol
_atom_site_fract_x
_atom_site_fract_y
_atom_site_fract_z
_atom_site_U_iso_or_equiv
_atom_site_adp_type
_atom_site_occupancy
_atom_site_site_symmetry_order
_atom_site_calc_flag
_atom_site_refinement_flags_posn
_atom_site_refinement_flags_adp
_atom_site_refinement_flags_occupancy
_atom_site_disorder_assembly
_atom_site_disorder_group
C1 C 0.3033(11) 0.7334(8) 0.4324(5) 0.042(2) Uani 1 1 d . . . . .
Cl1 Cl 0.0839(2) 0.75475(19) 0.23485(12) 0.0424(5) Uani 1 1 d . . . . .
N1 N 0.2312(8) 0.7651(6) 0.3772(4) 0.0375(17) Uani 1 1 d . . . . .
H1 H 0.1511 0.8024 0.3811 0.045 Uiso 1 1 calc R U . . .
O1 O 0.6366(10) 0.8429(6) 0.3899(5) 0.076(3) Uani 1 1 d . . . . .
P1 P 0.3359(2) 0.89516(17) 0.25489(11) 0.0301(5) Uani 1 1 d . . . . .
Ru1 Ru 0.30899(7) 0.72606(5) 0.28712(3) 0.0266(2) Uani 1 1 d . . . . .
C2 C 0.2564(14) 0.7425(11) 0.5032(6) 0.071(4) Uani 1 1 d . . . . .
H2 H 0.1665 0.7750 0.5139 0.085 Uiso 1 1 calc R U . . .
Cl2 Cl 0.2743(2) 0.54238(16) 0.31389(11) 0.0340(5) Uani 1 1 d . . . . .
N2 N 0.4809(7) 0.6906(5) 0.3476(3) 0.0288(15) Uani 1 1 d . . . . .
O2 O 0.8569(10) 0.8050(9) 0.4101(6) 0.100(4) Uani 1 1 d . . . . .
P2 P 0.2995(2) 0.43619(17) 0.15544(11) 0.0281(5) Uani 1 1 d . . . . .
Ru2 Ru 0.45868(7) 0.50488(5) 0.22534(3) 0.0259(2) Uani 1 1 d . . . . .
C3 C 0.3420(18) 0.7040(15) 0.5541(6) 0.100(6) Uani 1 1 d . . . . .
H3 H 0.3121 0.7113 0.6003 0.120 Uiso 1 1 calc R U . . .
Cl3 Cl 0.4017(6) 0.6605(4) 0.1892(3) 0.1153(16) Uani 1 1 d . . . . .
N3 N 0.6292(7) 0.5693(5) 0.2881(3) 0.0281(15) Uani 1 1 d . . . . .
O3 O 0.9159(18) 0.6049(15) 0.5285(7) 0.144(7) Uani 1 1 d . . . . .
H3A H 0.9990 0.6180 0.5296 0.217 Uiso 1 1 calc R U . . .
C4 C 0.4790(16) 0.6520(14) 0.5380(6) 0.091(5) Uani 1 1 d . . . . .
H4 H 0.5347 0.6227 0.5740 0.110 Uiso 1 1 calc R U . . .
Cl4 Cl 0.5373(2) 0.34455(17) 0.27572(11) 0.0381(5) Uani 1 1 d . . . . .
N4 N 0.7434(10) 0.7856(7) 0.3856(4) 0.049(2) Uani 1 1 d . . . . .
C5 C 0.5296(13) 0.6442(10) 0.4720(5) 0.058(3) Uani 1 1 d . . . . .
H5 H 0.6194 0.6101 0.4633 0.070 Uiso 1 1 calc R U . . .
Cl5 Cl 0.6220(3) 0.4914(2) 0.13303(12) 0.0446(6) Uani 1 1 d . . . . .
C6 C 0.4474(10) 0.6872(8) 0.4163(4) 0.039(2) Uani 1 1 d . . . . .
C7 C 0.6198(9) 0.6505(6) 0.3278(4) 0.0287(17) Uani 1 1 d . . . . .
C8 C 0.7462(10) 0.6886(7) 0.3499(5) 0.039(2) Uani 1 1 d . . . . .
C9 C 0.8778(10) 0.6359(8) 0.3372(5) 0.040(2) Uani 1 1 d . . . . .
H9 H 0.9601 0.6595 0.3535 0.048 Uiso 1 1 calc R U . . .
C10 C 0.8853(9) 0.5484(8) 0.3003(5) 0.042(2) Uani 1 1 d . . . . .
H10 H 0.9722 0.5099 0.2923 0.050 Uiso 1 1 calc R U . . .
C11 C 0.7605(10) 0.5184(7) 0.2751(5) 0.041(2) Uani 1 1 d . . . . .
H11 H 0.7663 0.4607 0.2481 0.049 Uiso 1 1 calc R U . . .
C12 C 0.2512(9) 0.9494(6) 0.1756(4) 0.0298(18) Uani 1 1 d . . . . .
C13 C 0.2014(11) 1.0520(7) 0.1690(5) 0.045(2) Uani 1 1 d . . . . .
H13 H 0.2021 1.0929 0.2074 0.054 Uiso 1 1 calc R U . . .
C14 C 0.1511(14) 1.0953(9) 0.1075(6) 0.061(3) Uani 1 1 d . . . . .
H14 H 0.1160 1.1642 0.1050 0.074 Uiso 1 1 calc R U . . .
C15 C 0.1527(11) 1.0366(8) 0.0494(6) 0.050(3) Uani 1 1 d . . . . .
H15 H 0.1201 1.0653 0.0072 0.060 Uiso 1 1 calc R U . . .
C16 C 0.2035(13) 0.9344(8) 0.0552(5) 0.055(3) Uani 1 1 d . . . . .
H16 H 0.2058 0.8943 0.0162 0.066 Uiso 1 1 calc R U . . .
C17 C 0.2506(12) 0.8905(8) 0.1168(5) 0.048(3) Uani 1 1 d . . . . .
H17 H 0.2825 0.8210 0.1194 0.058 Uiso 1 1 calc R U . . .
C18 C 0.5169(10) 0.9283(7) 0.2383(5) 0.038(2) Uani 1 1 d . . . . .
C19 C 0.5549(13) 1.0268(9) 0.2443(6) 0.058(3) Uani 1 1 d . . . . .
H19 H 0.4886 1.0769 0.2623 0.070 Uiso 1 1 calc R U . . .
C20 C 0.6891(15) 1.0526(13) 0.2241(8) 0.084(5) Uani 1 1 d . . . . .
H20 H 0.7128 1.1193 0.2277 0.101 Uiso 1 1 calc R U . . .
C21 C 0.7880(14) 0.9758(15) 0.1981(8) 0.091(5) Uani 1 1 d . . . . .
H21 H 0.8795 0.9915 0.1857 0.110 Uiso 1 1 calc R U . . .
C22 C 0.7531(14) 0.8774(14) 0.1904(7) 0.083(5) Uani 1 1 d . . . . .
H22 H 0.8200 0.8277 0.1722 0.100 Uiso 1 1 calc R U . . .
C23 C 0.6169(11) 0.8528(10) 0.2101(6) 0.055(3) Uani 1 1 d . . . . .
H23 H 0.5922 0.7868 0.2046 0.066 Uiso 1 1 calc R U . . .
C24 C 0.2586(10) 0.9745(7) 0.3244(5) 0.037(2) Uani 1 1 d . . . . .
H24 H 0.2633 1.0387 0.2972 0.045 Uiso 1 1 calc R U . . .
C25 C 0.1107(13) 0.9874(8) 0.3315(5) 0.054(3) Uani 1 1 d . . . . .
H25 H 0.0553 0.9644 0.2972 0.065 Uiso 1 1 calc R U . . .
C26 C 0.0449(15) 1.0344(9) 0.3894(6) 0.065(3) Uani 1 1 d . . . . .
H26 H -0.0540 1.0452 0.3926 0.078 Uiso 1 1 calc R U . . .
C27 C 0.1251(17) 1.0646(9) 0.4414(6) 0.069(4) Uani 1 1 d . . . . .
H27 H 0.0807 1.0953 0.4802 0.082 Uiso 1 1 calc R U . . .
C28 C 0.2730(18) 1.0495(10) 0.4363(6) 0.073(4) Uani 1 1 d . . . . .
H28 H 0.3280 1.0689 0.4720 0.088 Uiso 1 1 calc R U . . .
C29 C 0.3378(14) 1.0051(9) 0.3777(6) 0.060(3) Uani 1 1 d . . . . .
H29 H 0.4368 0.9957 0.3741 0.071 Uiso 1 1 calc R U . . .
C30 C 0.2069(9) 0.5375(6) 0.1015(4) 0.0312(18) Uani 1 1 d . . . . .
C31 C 0.2856(13) 0.5826(8) 0.0485(5) 0.048(2) Uani 1 1 d . . . . .
H31 H 0.3818 0.5610 0.0415 0.058 Uiso 1 1 calc R U . . .
C32 C 0.2188(15) 0.6602(8) 0.0061(6) 0.058(3) Uani 1 1 d . . . . .
H32 H 0.2699 0.6894 -0.0301 0.070 Uiso 1 1 calc R U . . .
C33 C 0.0775(17) 0.6939(9) 0.0177(7) 0.071(4) Uani 1 1 d . . . . .
H33 H 0.0335 0.7450 -0.0114 0.086 Uiso 1 1 calc R U . . .
C34 C 0.0011(13) 0.6539(9) 0.0711(7) 0.062(3) Uani 1 1 d . . . . .
H34 H -0.0936 0.6789 0.0790 0.074 Uiso 1 1 calc R U . . .
C35 C 0.0651(11) 0.5751(8) 0.1141(6) 0.048(2) Uani 1 1 d . . . . .
H35 H 0.0133 0.5478 0.1508 0.058 Uiso 1 1 calc R U . . .
C36 C 0.3685(10) 0.3397(7) 0.0932(4) 0.0343(19) Uani 1 1 d . . . . .
C37 C 0.3340(11) 0.3437(8) 0.0244(5) 0.044(2) Uani 1 1 d . . . . .
H37 H 0.2786 0.4007 0.0063 0.053 Uiso 1 1 calc R U . . .
C38 C 0.3809(12) 0.2635(9) -0.0187(5) 0.051(3) Uani 1 1 d . . . . .
H38 H 0.3593 0.2689 -0.0656 0.061 Uiso 1 1 calc R U . . .
C39 C 0.4567(13) 0.1783(9) 0.0060(6) 0.058(3) Uani 1 1 d . . . . .
H39 H 0.4839 0.1242 -0.0230 0.070 Uiso 1 1 calc R U . . .
C40 C 0.4934(15) 0.1719(9) 0.0743(6) 0.066(3) Uani 1 1 d . . . . .
H40 H 0.5477 0.1137 0.0914 0.079 Uiso 1 1 calc R U . . .
C41 C 0.4509(12) 0.2510(7) 0.1184(6) 0.051(3) Uani 1 1 d . . . . .
H41 H 0.4766 0.2456 0.1648 0.061 Uiso 1 1 calc R U . . .
C42 C 0.1579(9) 0.3686(7) 0.2000(5) 0.0348(19) Uani 1 1 d . . . . .
C43 C 0.0381(10) 0.3505(7) 0.1637(5) 0.042(2) Uani 1 1 d . . . . .
H43 H 0.0280 0.3750 0.1181 0.050 Uiso 1 1 calc R U . . .
C44 C -0.0673(10) 0.2957(7) 0.1953(6) 0.047(3) Uani 1 1 d . . . . .
H44 H -0.1475 0.2840 0.1709 0.057 Uiso 1 1 calc R U . . .
C45 C -0.0514(11) 0.2596(9) 0.2621(7) 0.058(3) Uani 1 1 d . . . . .
H45 H -0.1234 0.2262 0.2843 0.069 Uiso 1 1 calc R U . . .
C46 C 0.0713(13) 0.2723(8) 0.2972(6) 0.057(3) Uani 1 1 d . . . . .
H46 H 0.0837 0.2435 0.3418 0.068 Uiso 1 1 calc R U . . .
C47 C 0.1761(10) 0.3275(7) 0.2666(5) 0.040(2) Uani 1 1 d . . . . .
H47 H 0.2576 0.3367 0.2907 0.048 Uiso 1 1 calc R U . . .
C48 C 0.913(2) 0.513(3) 0.5233(13) 0.173(15) Uani 1 1 d . . . . .
H48A H 0.8339 0.4965 0.4959 0.208 Uiso 1 1 calc R U . . .
H48B H 0.9107 0.4769 0.5682 0.208 Uiso 1 1 calc R U . . .

loop_
_atom_site_aniso_label
_atom_site_aniso_U_11
_atom_site_aniso_U_22
_atom_site_aniso_U_33
_atom_site_aniso_U_23
_atom_site_aniso_U_13
_atom_site_aniso_U_12
C1 0.046(6) 0.047(6) 0.029(5) -0.003(4) 0.002(4) 0.006(4)
Cl1 0.0306(11) 0.0483(13) 0.0482(13) 0.0015(10) -0.0102(9) -0.0019(10)
N1 0.033(4) 0.045(4) 0.035(4) -0.012(3) -0.002(3) 0.002(3)
O1 0.077(6) 0.048(5) 0.103(7) -0.032(5) -0.033(5) 0.004(4)
P1 0.0308(11) 0.0284(11) 0.0309(11) -0.0067(9) -0.0016(9) 0.0004(9)
Ru1 0.0251(4) 0.0278(4) 0.0269(4) -0.0057(3) -0.0023(3) -0.0006(3)
C2 0.068(8) 0.106(11) 0.033(6) -0.010(6) 0.008(5) 0.024(7)
Cl2 0.0296(11) 0.0330(11) 0.0394(11) -0.0066(9) 0.0049(8) -0.0036(8)
N2 0.029(4) 0.029(4) 0.029(4) -0.013(3) -0.006(3) -0.002(3)
O2 0.060(6) 0.118(9) 0.132(9) -0.077(7) -0.017(6) -0.020(6)
P2 0.0261(11) 0.0301(11) 0.0282(11) -0.0028(8) -0.0048(8) -0.0020(9)
Ru2 0.0240(4) 0.0287(4) 0.0249(4) -0.0035(3) -0.0027(2) -0.0010(3)
C3 0.102(12) 0.167(17) 0.022(6) -0.007(7) 0.001(6) 0.032(11)
Cl3 0.118(4) 0.085(3) 0.141(4) -0.033(3) -0.027(3) 0.016(3)
N3 0.024(3) 0.029(4) 0.031(4) -0.005(3) -0.005(3) 0.000(3)
O3 0.148(14) 0.23(2) 0.071(8) -0.006(11) -0.023(8) -0.105(15)
C4 0.084(10) 0.155(15) 0.026(6) 0.002(7) -0.004(6) 0.034(10)
Cl4 0.0372(12) 0.0367(12) 0.0394(12) -0.0018(9) -0.0089(9) 0.0041(9)
N4 0.054(6) 0.053(5) 0.045(5) -0.014(4) -0.007(4) -0.017(5)
C5 0.061(7) 0.078(8) 0.030(5) 0.002(5) -0.003(5) 0.016(6)
Cl5 0.0401(13) 0.0573(15) 0.0365(12) -0.0082(10) 0.0073(10) -0.0063(11)
C6 0.040(5) 0.054(6) 0.022(4) -0.001(4) -0.002(4) -0.001(4)
C7 0.033(4) 0.026(4) 0.027(4) 0.003(3) -0.008(3) -0.001(3)
C8 0.039(5) 0.048(6) 0.032(5) -0.007(4) -0.009(4) -0.017(4)
C9 0.031(5) 0.052(6) 0.038(5) 0.000(4) -0.006(4) -0.012(4)
C10 0.023(4) 0.049(6) 0.053(6) -0.010(5) 0.004(4) -0.001(4)
C11 0.032(5) 0.042(5) 0.048(6) -0.012(4) -0.004(4) 0.000(4)
C12 0.025(4) 0.027(4) 0.036(5) -0.002(3) -0.004(3) 0.002(3)
C13 0.059(6) 0.034(5) 0.040(5) -0.012(4) -0.001(5) 0.008(4)
C14 0.081(9) 0.044(6) 0.054(7) 0.000(5) -0.020(6) 0.022(6)
C15 0.050(6) 0.042(6) 0.057(6) 0.004(5) -0.024(5) 0.002(5)
C16 0.077(8) 0.048(6) 0.039(6) -0.009(5) -0.007(5) -0.004(6)
C17 0.070(7) 0.035(5) 0.037(5) -0.010(4) -0.002(5) 0.008(5)
C18 0.034(5) 0.044(5) 0.039(5) 0.005(4) -0.009(4) -0.013(4)
C19 0.052(7) 0.057(7) 0.068(7) 0.005(6) -0.017(6) -0.017(5)
C20 0.050(8) 0.101(12) 0.107(12) 0.009(9) -0.020(8) -0.037(8)
C21 0.032(7) 0.151(16) 0.098(11) 0.024(10) -0.020(7) -0.044(9)
C22 0.039(7) 0.133(14) 0.077(9) 0.023(9) -0.012(6) -0.011(8)
C23 0.038(6) 0.075(8) 0.050(6) 0.004(5) -0.002(5) 0.006(5)
C24 0.048(6) 0.027(4) 0.037(5) 0.002(4) 0.008(4) -0.006(4)
C25 0.070(8) 0.050(6) 0.045(6) -0.025(5) 0.026(5) -0.019(5)
C26 0.083(9) 0.051(7) 0.062(7) -0.011(6) 0.017(6) -0.009(6)
C27 0.105(11) 0.051(7) 0.047(7) -0.014(5) 0.012(7) 0.004(7)
C28 0.111(12) 0.061(8) 0.047(7) -0.023(6) -0.021(7) 0.005(8)
C29 0.078(8) 0.053(7) 0.048(6) -0.021(5) -0.015(6) 0.001(6)
C30 0.030(4) 0.032(4) 0.032(4) -0.009(3) -0.012(3) 0.002(4)
C31 0.064(7) 0.039(5) 0.042(5) 0.003(4) -0.003(5) -0.010(5)
C32 0.092(10) 0.041(6) 0.042(6) 0.006(5) -0.014(6) -0.007(6)
C33 0.113(12) 0.042(6) 0.057(7) -0.001(5) -0.054(8) 0.018(7)
C34 0.057(7) 0.056(7) 0.068(8) -0.008(6) -0.030(6) 0.022(6)
C35 0.043(6) 0.048(6) 0.053(6) -0.017(5) -0.011(5) 0.003(5)
C36 0.041(5) 0.031(5) 0.031(4) -0.002(3) 0.000(4) -0.006(4)
C37 0.053(6) 0.047(6) 0.032(5) -0.010(4) -0.005(4) 0.004(5)
C38 0.051(6) 0.060(7) 0.042(6) -0.017(5) -0.005(5) -0.004(5)
C39 0.062(7) 0.050(7) 0.062(7) -0.025(5) 0.002(6) -0.003(6)
C40 0.082(9) 0.048(7) 0.066(8) -0.011(6) -0.018(7) 0.009(6)
C41 0.067(7) 0.033(5) 0.050(6) -0.005(4) -0.014(5) 0.014(5)
C42 0.026(4) 0.035(5) 0.044(5) -0.012(4) -0.001(4) -0.001(4)
C43 0.038(5) 0.039(5) 0.049(6) -0.012(4) -0.010(4) -0.001(4)
C44 0.033(5) 0.034(5) 0.077(8) -0.007(5) -0.007(5) -0.012(4)
C45 0.036(6) 0.049(6) 0.091(9) -0.012(6) 0.013(6) -0.014(5)
C46 0.070(8) 0.041(6) 0.060(7) 0.003(5) 0.012(6) -0.013(5)
C47 0.042(5) 0.035(5) 0.043(5) -0.006(4) 0.001(4) -0.008(4)
C48 0.071(13) 0.28(4) 0.14(2) 0.14(3) 0.003(12) 0.033(19)

loop_
_atom_type_symbol
_atom_type_description
_atom_type_scat_dispersion_real
_atom_type_scat_dispersion_imag
_atom_type_scat_source
C C 0.0033 0.0016 'International Tables Vol C Tables 4.2.6.8 and 6.1.1.4'
H H 0.0000 0.0000 'International Tables Vol C Tables 4.2.6.8 and 6.1.1.4'
Cl Cl 0.1484 0.1585 'International Tables Vol C Tables 4.2.6.8 and 6.1.1.4'
N N 0.0061 0.0033 'International Tables Vol C Tables 4.2.6.8 and 6.1.1.4'
O O 0.0106 0.0060 'International Tables Vol C Tables 4.2.6.8 and 6.1.1.4'
P P 0.1023 0.0942 'International Tables Vol C Tables 4.2.6.8 and 6.1.1.4'
Ru Ru -1.2594 0.8363 'International Tables Vol C Tables 4.2.6.8 and 6.1.1.4'

loop_
_geom_angle_atom_site_label_1
_geom_angle_atom_site_label_2
_geom_angle_atom_site_label_3
_geom_angle
_geom_angle_site_symmetry_1
_geom_angle_site_symmetry_3
_geom_angle_publ_flag
N1 C1 C2 126.9(10) . . ?
N1 C1 C6 113.5(8) . . ?
C2 C1 C6 119.5(9) . . ?
C1 N1 Ru1 118.4(6) . . ?
C1 N1 H1 120.8 . . ?
Ru1 N1 H1 120.8 . . ?
C24 P1 C18 107.4(4) . . ?
C24 P1 C12 105.4(4) . . ?
C18 P1 C12 100.0(4) . . ?
C24 P1 Ru1 107.4(3) . . ?
C18 P1 Ru1 117.1(3) . . ?
C12 P1 Ru1 118.5(3) . . ?
N1 Ru1 N2 78.8(3) . . ?
N1 Ru1 Cl3 172.6(3) . . ?
N2 Ru1 Cl3 98.0(2) . . ?
N1 Ru1 P1 91.7(2) . . ?
N2 Ru1 P1 101.1(2) . . ?
Cl3 Ru1 P1 95.55(15) . . ?
N1 Ru1 Cl1 92.7(2) . . ?
N2 Ru1 Cl1 169.0(2) . . ?
Cl3 Ru1 Cl1 89.64(14) . . ?
P1 Ru1 Cl1 85.88(8) . . ?
N1 Ru1 Cl2 91.2(2) . . ?
N2 Ru1 Cl2 81.9(2) . . ?
Cl3 Ru1 Cl2 81.68(15) . . ?
P1 Ru1 Cl2 176.18(8) . . ?
Cl1 Ru1 Cl2 91.47(8) . . ?
C3 C2 C1 119.8(11) . . ?
C3 C2 H2 120.1 . . ?
C1 C2 H2 120.1 . . ?
Ru2 Cl2 Ru1 85.30(7) . . ?
C6 N2 C7 116.7(7) . . ?
C6 N2 Ru1 113.3(6) . . ?
C7 N2 Ru1 128.6(5) . . ?
C30 P2 C36 103.9(4) . . ?
C30 P2 C42 105.7(4) . . ?
C36 P2 C42 100.2(4) . . ?
C30 P2 Ru2 109.9(3) . . ?
C36 P2 Ru2 118.7(3) . . ?
C42 P2 Ru2 116.9(3) . . ?
Cl3 Ru2 N3 86.3(2) . . ?
Cl3 Ru2 P2 94.38(14) . . ?
N3 Ru2 P2 175.61(18) . . ?
Cl3 Ru2 Cl5 87.12(17) . . ?
N3 Ru2 Cl5 87.91(18) . . ?
P2 Ru2 Cl5 87.79(8) . . ?
Cl3 Ru2 Cl4 172.63(14) . . ?
N3 Ru2 Cl4 86.60(18) . . ?
P2 Ru2 Cl4 92.88(8) . . ?
Cl5 Ru2 Cl4 94.45(9) . . ?
Cl3 Ru2 Cl2 84.71(16) . . ?
N3 Ru2 Cl2 93.10(18) . . ?
P2 Ru2 Cl2 91.28(8) . . ?
Cl5 Ru2 Cl2 171.68(9) . . ?
Cl4 Ru2 Cl2 93.85(8) . . ?
C2 C3 C4 120.4(11) . . ?
C2 C3 H3 119.8 . . ?
C4 C3 H3 119.8 . . ?
Ru2 Cl3 Ru1 99.5(2) . . ?
C7 N3 C11 118.7(7) . . ?
C7 N3 Ru2 130.0(5) . . ?
C11 N3 Ru2 111.0(5) . . ?
C48 O3 H3A 109.5 . . ?
C5 C4 C3 121.8(12) . . ?
C5 C4 H4 119.1 . . ?
C3 C4 H4 119.1 . . ?
O1 N4 O2 122.3(9) . . ?
O1 N4 C8 121.3(8) . . ?
O2 N4 C8 116.4(9) . . ?
C4 C5 C6 120.4(11) . . ?
C4 C5 H5 119.8 . . ?
C6 C5 H5 119.8 . . ?
N2 C6 C5 129.3(9) . . ?
N2 C6 C1 113.1(8) . . ?
C5 C6 C1 117.6(8) . . ?
N3 C7 N2 116.0(7) . . ?
N3 C7 C8 119.6(8) . . ?
N2 C7 C8 124.3(8) . . ?
C9 C8 C7 120.8(8) . . ?
C9 C8 N4 117.1(8) . . ?
C7 C8 N4 122.0(9) . . ?
C10 C9 C8 118.8(8) . . ?
C10 C9 H9 120.6 . . ?
C8 C9 H9 120.6 . . ?
C9 C10 C11 118.4(9) . . ?
C9 C10 H10 120.8 . . ?
C11 C10 H10 120.8 . . ?
N3 C11 C10 123.3(9) . . ?
N3 C11 H11 118.4 . . ?
C10 C11 H11 118.4 . . ?
C13 C12 C17 117.5(8) . . ?
C13 C12 P1 121.8(7) . . ?
C17 C12 P1 120.3(7) . . ?
C14 C13 C12 122.1(9) . . ?
C14 C13 H13 118.9 . . ?
C12 C13 H13 118.9 . . ?
C13 C14 C15 119.9(10) . . ?
C13 C14 H14 120.1 . . ?
C15 C14 H14 120.1 . . ?
C16 C15 C14 118.5(10) . . ?
C16 C15 H15 120.7 . . ?
C14 C15 H15 120.7 . . ?
C17 C16 C15 121.7(10) . . ?
C17 C16 H16 119.2 . . ?
C15 C16 H16 119.2 . . ?
C16 C17 C12 120.3(9) . . ?
C16 C17 H17 119.9 . . ?
C12 C17 H17 119.9 . . ?
C19 C18 C23 119.0(10) . . ?
C19 C18 P1 122.8(8) . . ?
C23 C18 P1 117.7(8) . . ?
C18 C19 C20 121.8(13) . . ?
C18 C19 H19 119.1 . . ?
C20 C19 H19 119.1 . . ?
C19 C20 C21 118.2(14) . . ?
C19 C20 H20 120.9 . . ?
C21 C20 H20 120.9 . . ?
C22 C21 C20 121.6(12) . . ?
C22 C21 H21 119.2 . . ?
C20 C21 H21 119.2 . . ?
C21 C22 C23 119.5(15) . . ?
C21 C22 H22 120.2 . . ?
C23 C22 H22 120.2 . . ?
C22 C23 C18 119.8(13) . . ?
C22 C23 H23 120.1 . . ?
C18 C23 H23 120.1 . . ?
C29 C24 C25 118.3(9) . . ?
C29 C24 P1 122.8(8) . . ?
C25 C24 P1 117.6(7) . . ?
C29 C24 H24 93.7 . . ?
C25 C24 H24 93.7 . . ?
P1 C24 H24 93.7 . . ?
C24 C25 C26 120.6(11) . . ?
C24 C25 H25 119.7 . . ?
C26 C25 H25 119.7 . . ?
C27 C26 C25 120.2(13) . . ?
C27 C26 H26 119.9 . . ?
C25 C26 H26 119.9 . . ?
C26 C27 C28 120.0(11) . . ?
C26 C27 H27 120.0 . . ?
C28 C27 H27 120.0 . . ?
C29 C28 C27 119.4(11) . . ?
C29 C28 H28 120.3 . . ?
C27 C28 H28 120.3 . . ?
C24 C29 C28 121.4(12) . . ?
C24 C29 H29 119.3 . . ?
C28 C29 H29 119.3 . . ?
C35 C30 C31 119.6(9) . . ?
C35 C30 P2 122.7(8) . . ?
C31 C30 P2 117.6(7) . . ?
C32 C31 C30 119.4(11) . . ?
C32 C31 H31 120.3 . . ?
C30 C31 H31 120.3 . . ?
C33 C32 C31 120.2(11) . . ?
C33 C32 H32 119.9 . . ?
C31 C32 H32 119.9 . . ?
C34 C33 C32 121.1(10) . . ?
C34 C33 H33 119.5 . . ?
C32 C33 H33 119.5 . . ?
C33 C34 C35 119.9(11) . . ?
C33 C34 H34 120.0 . . ?
C35 C34 H34 120.0 . . ?
C30 C35 C34 119.7(11) . . ?
C30 C35 H35 120.1 . . ?
C34 C35 H35 120.1 . . ?
C37 C36 C41 117.5(9) . . ?
C37 C36 P2 123.8(7) . . ?
C41 C36 P2 118.4(7) . . ?
C36 C37 C38 120.8(10) . . ?
C36 C37 H37 119.6 . . ?
C38 C37 H37 119.6 . . ?
C39 C38 C37 121.3(10) . . ?
C39 C38 H38 119.3 . . ?
C37 C38 H38 119.3 . . ?
C38 C39 C40 119.4(10) . . ?
C38 C39 H39 120.3 . . ?
C40 C39 H39 120.3 . . ?
C39 C40 C41 120.8(11) . . ?
C39 C40 H40 119.6 . . ?
C41 C40 H40 119.6 . . ?
C40 C41 C36 120.2(10) . . ?
C40 C41 H41 119.9 . . ?
C36 C41 H41 119.9 . . ?
C47 C42 C43 119.4(9) . . ?
C47 C42 P2 120.7(7) . . ?
C43 C42 P2 119.6(7) . . ?
C42 C43 C44 120.7(10) . . ?
C42 C43 H43 119.7 . . ?
C44 C43 H43 119.7 . . ?
C45 C44 C43 119.3(9) . . ?
C45 C44 H44 120.3 . . ?
C43 C44 H44 120.3 . . ?
C44 C45 C46 120.4(10) . . ?
C44 C45 H45 119.8 . . ?
C46 C45 H45 119.8 . . ?
C47 C46 C45 120.6(11) . . ?
C47 C46 H46 119.7 . . ?
C45 C46 H46 119.7 . . ?
C42 C47 C46 119.4(10) . . ?
C42 C47 H47 120.3 . . ?
C46 C47 H47 120.3 . . ?
O3 C48 C48 97(3) . 2_766 ?
O3 C48 H48A 112.3 . . ?
C48 C48 H48A 112.3 2_766 . ?
O3 C48 H48B 112.3 . . ?
C48 C48 H48B 112.3 2_766 . ?
H48A C48 H48B 109.9 . . ?

loop_
_geom_bond_atom_site_label_1
_geom_bond_atom_site_label_2
_geom_bond_distance
_geom_bond_site_symmetry_2
_geom_bond_publ_flag
C1 N1 1.310(12) . ?
C1 C2 1.426(13) . ?
C1 C6 1.460(13) . ?
Cl1 Ru1 2.365(2) . ?
N1 Ru1 1.930(7) . ?
N1 H1 0.8600 . ?
O1 N4 1.197(12) . ?
P1 C24 1.816(9) . ?
P1 C18 1.821(9) . ?
P1 C12 1.830(8) . ?
P1 Ru1 2.318(2) . ?
Ru1 N2 2.030(7) . ?
Ru1 Cl3 2.220(5) . ?
Ru1 Cl2 2.498(2) . ?
C2 C3 1.341(18) . ?
C2 H2 0.9300 . ?
Cl2 Ru2 2.427(2) . ?
N2 C6 1.350(11) . ?
N2 C7 1.408(11) . ?
O2 N4 1.236(12) . ?
P2 C30 1.823(8) . ?
P2 C36 1.832(9) . ?
P2 C42 1.850(9) . ?
P2 Ru2 2.314(2) . ?
Ru2 Cl3 2.153(5) . ?
Ru2 N3 2.284(6) . ?
Ru2 Cl5 2.318(2) . ?
Ru2 Cl4 2.343(2) . ?
C3 C4 1.430(19) . ?
C3 H3 0.9300 . ?
N3 C7 1.327(10) . ?
N3 C11 1.366(11) . ?
O3 C48 1.22(3) . ?
O3 H3A 0.8200 . ?
C4 C5 1.347(15) . ?
C4 H4 0.9300 . ?
N4 C8 1.465(12) . ?
C5 C6 1.411(13) . ?
C5 H5 0.9300 . ?
C7 C8 1.420(12) . ?
C8 C9 1.377(13) . ?
C9 C10 1.366(13) . ?
C9 H9 0.9300 . ?
C10 C11 1.384(13) . ?
C10 H10 0.9300 . ?
C11 H11 0.9300 . ?
C12 C13 1.382(12) . ?
C12 C17 1.395(12) . ?
C13 C14 1.370(14) . ?
C13 H13 0.9300 . ?
C14 C15 1.381(15) . ?
C14 H14 0.9300 . ?
C15 C16 1.378(14) . ?
C15 H15 0.9300 . ?
C16 C17 1.366(14) . ?
C16 H16 0.9300 . ?
C17 H17 0.9300 . ?
C18 C19 1.384(14) . ?
C18 C23 1.408(15) . ?
C19 C20 1.385(17) . ?
C19 H19 0.9300 . ?
C20 C21 1.40(2) . ?
C20 H20 0.9300 . ?
C21 C22 1.38(2) . ?
C21 H21 0.9300 . ?
C22 C23 1.395(17) . ?
C22 H22 0.9300 . ?
C23 H23 0.9300 . ?
C24 C29 1.380(14) . ?
C24 C25 1.391(15) . ?
C24 H24 0.9800 . ?
C25 C26 1.392(14) . ?
C25 H25 0.9300 . ?
C26 C27 1.364(18) . ?
C26 H26 0.9300 . ?
C27 C28 1.39(2) . ?
C27 H27 0.9300 . ?
C28 C29 1.387(16) . ?
C28 H28 0.9300 . ?
C29 H29 0.9300 . ?
C30 C35 1.394(13) . ?
C30 C31 1.396(13) . ?
C31 C32 1.392(14) . ?
C31 H31 0.9300 . ?
C32 C33 1.375(19) . ?
C32 H32 0.9300 . ?
C33 C34 1.359(19) . ?
C33 H33 0.9300 . ?
C34 C35 1.400(15) . ?
C34 H34 0.9300 . ?
C35 H35 0.9300 . ?
C36 C37 1.371(12) . ?
C36 C41 1.411(13) . ?
C37 C38 1.392(13) . ?
C37 H37 0.9300 . ?
C38 C39 1.344(16) . ?
C38 H38 0.9300 . ?
C39 C40 1.367(16) . ?
C39 H39 0.9300 . ?
C40 C41 1.383(15) . ?
C40 H40 0.9300 . ?
C41 H41 0.9300 . ?
C42 C47 1.383(13) . ?
C42 C43 1.389(12) . ?
C43 C44 1.398(14) . ?
C43 H43 0.9300 . ?
C44 C45 1.363(16) . ?
C44 H44 0.9300 . ?
C45 C46 1.383(16) . ?
C45 H45 0.9300 . ?
C46 C47 1.390(14) . ?
C46 H46 0.9300 . ?
C47 H47 0.9300 . ?
C48 C48 1.85(4) 2_766 ?
C48 H48A 0.9700 . ?
C48 H48B 0.9700 . ?
